data_2219235
loop_
_publ_author_name
'Liu, Ge'

_publ_section_title
;
 Quinazoline-2,4(1<i>H</i>,3<i>H</i>)-dione
;
_journal_coeditor_code BH2183
_journal_issue 9
_journal_name_full 'Acta Crystallographica Section E'
_journal_page_first o1677
_journal_paper_doi 10.1107/S1600536808024240
_journal_volume 64
_journal_year 2008
_chemical_formula_iupac 'C8 H6 N2 O2'
_chemical_formula_moiety 'C8 H6 N2 O2'
_chemical_formula_sum 'C8 H6 N2 O2'
_chemical_formula_weight 162.15
_chemical_name_systematic
;
Quinazoline-2,4(1<i>H</i>,3<i>H</i>)-dione
;
_space_group_IT_number 14
_symmetry_cell_setting monoclinic
_symmetry_space_group_name_Hall '-P 2ybc'
_symmetry_space_group_name_H-M 'P 1 21/c 1'
_atom_sites_solution_hydrogens geom
_atom_sites_solution_primary direct
_atom_sites_solution_secondary difmap
_audit_creation_method SHELXL-97
_cell_angle_alpha 90.00
_cell_angle_beta 99.61(3)
_cell_angle_gamma 90.00
_cell_formula_units_Z 4
_cell_length_a 10.891(2)
_cell_length_b 5.2810(11)
_cell_length_c 12.701(3)
_cell_measurement_reflns_used 5473
_cell_measurement_temperature 293.0(10)
_cell_measurement_theta_max 27.5
_cell_measurement_theta_min 3.3
_cell_volume 720.3(3)
_computing_cell_refinement 'RAPID-AUTO (Rigaku, 1998)'
_computing_data_collection 'RAPID-AUTO (Rigaku, 1998)'
_computing_data_reduction 'CrystalStructure (Rigaku/MSC, 2002)'
_computing_molecular_graphics 'SHELXTL (Sheldrick, 2008)'
_computing_publication_material 'SHELXTL (Sheldrick, 2008)'
_computing_structure_refinement 'SHELXL97 (Sheldrick, 2008)'
_computing_structure_solution 'SHELXS97 (Sheldrick, 2008)'
_diffrn_ambient_temperature 293.0(10)
_diffrn_measured_fraction_theta_full 0.995
_diffrn_measured_fraction_theta_max 0.995
_diffrn_measurement_device_type 'Rigaku R-AXIS RAPID-S'
_diffrn_measurement_method \w
_diffrn_radiation_monochromator graphite
_diffrn_radiation_source 'fine-focus sealed tube'
_diffrn_radiation_type MoK\a
_diffrn_radiation_wavelength 0.71073
_diffrn_reflns_av_R_equivalents 0.0506
_diffrn_reflns_av_sigmaI/netI 0.0387
_diffrn_reflns_limit_h_max 12
_diffrn_reflns_limit_h_min -12
_diffrn_reflns_limit_k_max 6
_diffrn_reflns_limit_k_min -6
_diffrn_reflns_limit_l_max 15
_diffrn_reflns_limit_l_min -15
_diffrn_reflns_number 5683
_diffrn_reflns_theta_full 25.00
_diffrn_reflns_theta_max 25.00
_diffrn_reflns_theta_min 3.25
_diffrn_standards_decay_% 0
_diffrn_standards_interval_count 0
_diffrn_standards_interval_time 0
_diffrn_standards_number 0
_exptl_absorpt_coefficient_mu 0.111
_exptl_absorpt_correction_type none
_exptl_crystal_colour colorless
_exptl_crystal_density_diffrn 1.495
_exptl_crystal_density_method 'not measured'
_exptl_crystal_description block
_exptl_crystal_F_000 336
_exptl_crystal_size_max 0.20
_exptl_crystal_size_mid 0.18
_exptl_crystal_size_min 0.15
_refine_diff_density_max 0.124
_refine_diff_density_min -0.120
_refine_ls_extinction_coef 0.009(3)
_refine_ls_extinction_expression Fc^*^=kFc[1+0.001xFc^2^\l^3^/sin(2\q)]^-1/4^
_refine_ls_extinction_method 'SHELXL97 (Sheldrick, 2008)'
_refine_ls_goodness_of_fit_ref 1.065
_refine_ls_hydrogen_treatment constr
_refine_ls_matrix_type full
_refine_ls_number_constraints 0
_refine_ls_number_parameters 110
_refine_ls_number_reflns 1262
_refine_ls_number_restraints 0
_refine_ls_restrained_S_all 1.065
_refine_ls_R_factor_all 0.0923
_refine_ls_R_factor_gt 0.0548
_refine_ls_shift/su_max 0.004
_refine_ls_shift/su_mean 0.001
_refine_ls_structure_factor_coef Fsqd
_refine_ls_weighting_details 'calc w=1/[\s^2^(Fo^2^)+(0.0327P)^2^+0.2501P] where P=(Fo^2^+2Fc^2^)/3'
_refine_ls_weighting_scheme calc
_refine_ls_wR_factor_gt 0.0918
_refine_ls_wR_factor_ref 0.1032
_reflns_number_gt 869
_reflns_number_total 1262
_reflns_threshold_expression I>2\s(I)
_cod_data_source_file bh2183.cif
_cod_data_source_block I
_cod_original_cell_volume 720.2(3)
_cod_original_sg_symbol_H-M 'P 21/c'
_cod_database_code 2219235
_cod_database_fobs_code 2219235

loop_
_symmetry_equiv_pos_as_xyz
'x, y, z'
'-x, y+1/2, -z+1/2'
'-x, -y, -z'
'x, -y-1/2, z-1/2'

loop_
_atom_site_type_symbol
_atom_site_label
_atom_site_fract_x
_atom_site_fract_y
_atom_site_fract_z
_atom_site_U_iso_or_equiv
_atom_site_adp_type
_atom_site_calc_flag
_atom_site_refinement_flags
_atom_site_occupancy
C C1 0.2762(2) 0.9421(4) 0.57398(17) 0.0395(6) Uani d . 1
N N1 0.11953(17) 1.0471(4) 0.67998(14) 0.0453(6) Uani d . 1
H H1A 0.0866 1.0176 0.7357 0.054 Uiso calc R 1
O O1 -0.01889(16) 1.3655(3) 0.62957(12) 0.0546(5) Uani d . 1
C C2 0.3772(2) 0.7919(5) 0.5574(2) 0.0494(7) Uani d . 1
H H2A 0.4148 0.8190 0.4977 0.059 Uiso calc R 1
N N2 0.12516(17) 1.2702(4) 0.52514(14) 0.0442(6) Uani d . 1
H H2B 0.0924 1.3842 0.4809 0.053 Uiso calc R 1
O O2 0.26963(17) 1.2019(3) 0.41910(13) 0.0633(6) Uani d . 1
C C3 0.4210(2) 0.6050(5) 0.6289(2) 0.0560(8) Uani d . 1
H H3A 0.4884 0.5060 0.6179 0.067 Uiso calc R 1
C C4 0.3646(2) 0.5637(5) 0.7176(2) 0.0540(7) Uani d . 1
H H4A 0.3943 0.4359 0.7655 0.065 Uiso calc R 1
C C5 0.2655(2) 0.7091(5) 0.7357(2) 0.0502(7) Uani d . 1
H H5A 0.2287 0.6809 0.7956 0.060 Uiso calc R 1
C C6 0.2210(2) 0.8984(4) 0.66362(17) 0.0388(6) Uani d . 1
C C7 0.0702(2) 1.2336(5) 0.61374(18) 0.0419(6) Uani d . 1
C C8 0.2277(2) 1.1435(5) 0.49911(18) 0.0444(6) Uani d . 1

loop_
_atom_site_aniso_label
_atom_site_aniso_U_11
_atom_site_aniso_U_22
_atom_site_aniso_U_33
_atom_site_aniso_U_12
_atom_site_aniso_U_13
_atom_site_aniso_U_23
C1 0.0414(14) 0.0406(14) 0.0384(13) -0.0030(12) 0.0121(11) -0.0038(12)
N1 0.0517(13) 0.0533(13) 0.0344(11) 0.0086(11) 0.0179(10) 0.0109(10)
O1 0.0556(11) 0.0681(13) 0.0450(10) 0.0219(10) 0.0221(8) 0.0109(9)
C2 0.0500(16) 0.0520(17) 0.0499(16) 0.0001(14) 0.0191(13) -0.0075(14)
N2 0.0538(13) 0.0474(13) 0.0346(11) 0.0079(10) 0.0169(10) 0.0077(10)
O2 0.0853(14) 0.0669(13) 0.0469(10) 0.0062(11) 0.0380(10) 0.0071(10)
C3 0.0486(16) 0.0527(17) 0.0670(19) 0.0098(14) 0.0107(15) -0.0099(16)
C4 0.0556(17) 0.0519(17) 0.0532(16) 0.0063(14) 0.0049(14) 0.0017(14)
C5 0.0523(16) 0.0550(17) 0.0445(15) 0.0044(14) 0.0117(12) 0.0057(13)
C6 0.0385(14) 0.0404(14) 0.0378(13) -0.0006(12) 0.0077(11) -0.0037(12)
C7 0.0456(15) 0.0482(15) 0.0336(13) 0.0018(13) 0.0118(12) 0.0019(12)
C8 0.0547(17) 0.0442(15) 0.0379(14) -0.0022(13) 0.0181(12) -0.0070(12)

loop_
_atom_type_symbol
_atom_type_description
_atom_type_scat_dispersion_real
_atom_type_scat_dispersion_imag
_atom_type_scat_source
C C 0.0033 0.0016 'International Tables Vol C Tables 4.2.6.8 and 6.1.1.4'
H H 0.0000 0.0000 'International Tables Vol C Tables 4.2.6.8 and 6.1.1.4'
N N 0.0061 0.0033 'International Tables Vol C Tables 4.2.6.8 and 6.1.1.4'
O O 0.0106 0.0060 'International Tables Vol C Tables 4.2.6.8 and 6.1.1.4'

loop_
_geom_angle_atom_site_label_1
_geom_angle_atom_site_label_2
_geom_angle_atom_site_label_3
_geom_angle
C6 C1 C2 119.1(2)
C6 C1 C8 119.6(2)
C2 C1 C8 121.3(2)
C7 N1 C6 124.0(2)
C7 N1 H1A 118.0
C6 N1 H1A 118.0
C3 C2 C1 120.2(2)
C3 C2 H2A 119.9
C1 C2 H2A 119.9
C7 N2 C8 127.2(2)
C7 N2 H2B 116.4
C8 N2 H2B 116.4
C2 C3 C4 119.9(2)
C2 C3 H3A 120.0
C4 C3 H3A 120.0
C5 C4 C3 120.9(3)
C5 C4 H4A 119.5
C3 C4 H4A 119.5
C4 C5 C6 119.3(2)
C4 C5 H5A 120.3
C6 C5 H5A 120.3
C5 C6 C1 120.5(2)
C5 C6 N1 120.3(2)
C1 C6 N1 119.2(2)
O1 C7 N1 123.4(2)
O1 C7 N2 121.0(2)
N1 C7 N2 115.6(2)
O2 C8 N2 120.2(2)
O2 C8 C1 125.4(2)
N2 C8 C1 114.3(2)

loop_
_geom_bond_atom_site_label_1
_geom_bond_atom_site_label_2
_geom_bond_distance
C1 C6 1.393(3)
C1 C2 1.401(3)
C1 C8 1.465(3)
N1 C7 1.348(3)
N1 C6 1.399(3)
N1 H1A 0.8600
O1 C7 1.238(3)
C2 C3 1.372(3)
C2 H2A 0.9300
N2 C7 1.373(3)
N2 C8 1.389(3)
N2 H2B 0.8600
O2 C8 1.221(3)
C3 C4 1.388(3)
C3 H3A 0.9300
C4 C5 1.375(3)
C4 H4A 0.9300
C5 C6 1.387(3)
C5 H5A 0.9300

loop_
_geom_hbond_atom_site_label_D
_geom_hbond_atom_site_label_H
_geom_hbond_atom_site_label_A
_geom_hbond_site_symmetry_A
_geom_hbond_distance_DH
_geom_hbond_distance_HA
_geom_hbond_distance_DA
_geom_hbond_angle_DHA
_geom_hbond_publ_flag
N2 H2B O1 3_586 0.860 1.995 2.854 176.26 yes
N1 H1A O1 2_546 0.860 2.130 2.976 167.91 yes

loop_
_geom_torsion_atom_site_label_1
_geom_torsion_atom_site_label_2
_geom_torsion_atom_site_label_3
_geom_torsion_atom_site_label_4
_geom_torsion
C6 C1 C2 C3 -0.1(4)
C8 C1 C2 C3 179.8(2)
C1 C2 C3 C4 0.3(4)
C2 C3 C4 C5 -0.5(4)
C3 C4 C5 C6 0.4(4)
C4 C5 C6 C1 -0.3(4)
C4 C5 C6 N1 179.4(2)
C2 C1 C6 C5 0.1(3)
C8 C1 C6 C5 -179.9(2)
C2 C1 C6 N1 -179.6(2)
C8 C1 C6 N1 0.4(3)
C7 N1 C6 C5 -179.7(2)
C7 N1 C6 C1 0.0(3)
C6 N1 C7 O1 -179.3(2)
C6 N1 C7 N2 0.9(3)
C8 N2 C7 O1 177.6(2)
C8 N2 C7 N1 -2.7(3)
C7 N2 C8 O2 -177.4(2)
C7 N2 C8 C1 3.1(3)
C6 C1 C8 O2 178.7(2)
C2 C1 C8 O2 -1.3(4)
C6 C1 C8 N2 -1.8(3)
C2 C1 C8 N2 178.2(2)

loop_
_cod_related_entry_id
_cod_related_entry_database
_cod_related_entry_code
1 ChemSpider 57631
